data_7105331
loop_
_publ_author_name
'Francesco, Irene Notar'
'Wagner, Alain'
'Colobert, Fran\,coise'

_publ_section_title
;
 Stereoselective addition of Grignard reagents to new P-chirogenic
 N-phosphinoylimines.
;
_journal_issue 12
_journal_name_full 'Chemical communications (Cambridge, England)'
_journal_page_first 2139
_journal_page_last 2141
_journal_paper_doi 10.1039/b915781f
_journal_volume 46
_journal_year 2010
_chemical_absolute_configuration rm
_chemical_formula_moiety 'C18 H24 N O P'
_chemical_formula_sum 'C18 H24 N O P'
_chemical_formula_weight 301.35
_chemical_name_systematic
;
?
;
_space_group_IT_number 4
_symmetry_cell_setting monoclinic
_symmetry_space_group_name_Hall 'P 2yb'
_symmetry_space_group_name_H-M 'P 1 21 1'
_atom_sites_solution_hydrogens geom
_atom_sites_solution_primary direct
_atom_sites_solution_secondary difmap
_audit_creation_method SHELXL-97
_cell_angle_alpha 90.00
_cell_angle_beta 90.445(2)
_cell_angle_gamma 90.00
_cell_formula_units_Z 4
_cell_length_a 8.6513(4)
_cell_length_b 19.0107(10)
_cell_length_c 10.3315(4)
_cell_measurement_reflns_used 14817
_cell_measurement_temperature 173(2)
_cell_measurement_theta_max 27.485
_cell_measurement_theta_min 0.998
_cell_volume 1699.14(14)
_computing_cell_refinement 'Denzo (Nonius B.V., 1998)'
_computing_data_collection 'Collect (Nonius B.V., 1998)'
_computing_data_reduction 'Denzo (Nonius B.V., 1998)'
_computing_molecular_graphics 'PLATON 98 (Spek, 1998)'
_computing_publication_material 'SHELXL-97 (Sheldrick, 1997)'
_computing_structure_refinement 'SHELXL-97 (Sheldrick, 1997)'
_computing_structure_solution 'SHELXS-97 (Sheldrick, 1997)'
_diffrn_ambient_temperature 173(2)
_diffrn_measured_fraction_theta_full 0.998
_diffrn_measured_fraction_theta_max 0.998
_diffrn_measurement_device_type KappaCCD
_diffrn_measurement_method 'phi and omega scans'
_diffrn_radiation_monochromator graphite
_diffrn_radiation_source 'fine-focus sealed tube'
_diffrn_radiation_type MoK\a
_diffrn_radiation_wavelength 0.71073
_diffrn_reflns_av_R_equivalents 0.0539
_diffrn_reflns_av_sigmaI/netI 0.0659
_diffrn_reflns_limit_h_max 11
_diffrn_reflns_limit_h_min -11
_diffrn_reflns_limit_k_max 22
_diffrn_reflns_limit_k_min -24
_diffrn_reflns_limit_l_max 10
_diffrn_reflns_limit_l_min -13
_diffrn_reflns_number 13785
_diffrn_reflns_theta_full 27.48
_diffrn_reflns_theta_max 27.48
_diffrn_reflns_theta_min 1.97
_exptl_absorpt_coefficient_mu 0.161
_exptl_absorpt_correction_type none
_exptl_crystal_colour colorless
_exptl_crystal_density_diffrn 1.178
_exptl_crystal_density_method 'not measured'
_exptl_crystal_description prism
_exptl_crystal_F_000 648
_exptl_crystal_size_max 0.26
_exptl_crystal_size_mid 0.20
_exptl_crystal_size_min 0.15
_refine_diff_density_max 0.749
_refine_diff_density_min -0.564
_refine_diff_density_rms 0.092
_refine_ls_abs_structure_details 'Flack H D (1983), Acta Cryst. A39, 876-881'
_refine_ls_abs_structure_Flack -0.02(18)
_refine_ls_extinction_method none
_refine_ls_goodness_of_fit_ref 1.083
_refine_ls_hydrogen_treatment constr
_refine_ls_matrix_type full
_refine_ls_number_parameters 387
_refine_ls_number_reflns 6945
_refine_ls_number_restraints 1
_refine_ls_restrained_S_all 1.083
_refine_ls_R_factor_all 0.1013
_refine_ls_R_factor_gt 0.0847
_refine_ls_shift/su_max 0.000
_refine_ls_shift/su_mean 0.000
_refine_ls_structure_factor_coef Fsqd
_refine_ls_weighting_details 'calc w=1/[\s^2^(Fo^2^)+(0.0849P)^2^+3.9126P] where P=(Fo^2^+2Fc^2^)/3'
_refine_ls_weighting_scheme calc
_refine_ls_wR_factor_gt 0.2114
_refine_ls_wR_factor_ref 0.2243
_reflns_number_gt 5724
_reflns_number_total 6945
_reflns_threshold_expression I>2sigma(I)
_cod_data_source_file b915781f.txt
_cod_data_source_block colo47
_cod_depositor_comments
;
The following automatic conversions were performed:
'_symmetry_cell_setting' value 'Monoclinic' changed to 'monoclinic'
according to '/home/saulius/struct/CIF-dictionaries/cif_core.dic'
dictionary named 'cif_core.dic' version 2.4.1 from 2010-06-29.

Automatic conversion script
Id: cif_fix_enum 1527 2010-12-29 10:47:43Z saulius 
;
_cod_original_sg_symbol_H-M 'P 21'
_cod_database_code 7105331

loop_
_symmetry_equiv_pos_as_xyz
'x, y, z'
'-x, y+1/2, -z'

loop_
_atom_site_label
_atom_site_type_symbol
_atom_site_fract_x
_atom_site_fract_y
_atom_site_fract_z
_atom_site_U_iso_or_equiv
_atom_site_adp_type
_atom_site_occupancy
_atom_site_symmetry_multiplicity
_atom_site_calc_flag
_atom_site_refinement_flags
_atom_site_disorder_assembly
_atom_site_disorder_group
C1 C 0.4535(7) 0.5119(3) 0.3852(5) 0.0341(12) Uani 1 1 d . . .
C2 C 0.4765(7) 0.4531(3) 0.4655(5) 0.0386(13) Uani 1 1 d . . .
H2 H 0.4286 0.4513 0.5479 0.046 Uiso 1 1 calc R . .
C3 C 0.5686(8) 0.3975(4) 0.4255(6) 0.0466(16) Uani 1 1 d . . .
H3 H 0.5818 0.3579 0.4805 0.056 Uiso 1 1 calc R . .
C4 C 0.6408(8) 0.3991(4) 0.3081(7) 0.0512(17) Uani 1 1 d . . .
H4 H 0.7039 0.3607 0.2821 0.061 Uiso 1 1 calc R . .
C5 C 0.6218(9) 0.4563(4) 0.2273(7) 0.0527(18) Uani 1 1 d . . .
H5 H 0.6731 0.4576 0.1464 0.063 Uiso 1 1 calc R . .
C6 C 0.5278(8) 0.5123(4) 0.2640(6) 0.0485(16) Uani 1 1 d . . .
H6 H 0.5135 0.5510 0.2070 0.058 Uiso 1 1 calc R . .
C7 C 0.4632(6) 0.6456(3) 0.5285(5) 0.0333(12) Uani 1 1 d . . .
C8 C 0.5408(7) 0.6083(3) 0.6438(5) 0.0369(13) Uani 1 1 d . . .
H8A H 0.6218 0.5767 0.6122 0.055 Uiso 1 1 calc R . .
H8B H 0.4634 0.5809 0.6908 0.055 Uiso 1 1 calc R . .
H8C H 0.5867 0.6434 0.7019 0.055 Uiso 1 1 calc R . .
C9 C 0.5851(8) 0.6744(4) 0.4346(6) 0.0441(15) Uani 1 1 d . . .
H9A H 0.6503 0.7089 0.4796 0.066 Uiso 1 1 calc R . .
H9B H 0.5331 0.6971 0.3610 0.066 Uiso 1 1 calc R . .
H9C H 0.6494 0.6357 0.4033 0.066 Uiso 1 1 calc R . .
C10 C 0.3620(8) 0.7079(3) 0.5775(7) 0.0468(15) Uani 1 1 d . . .
H10A H 0.2861 0.6902 0.6395 0.070 Uiso 1 1 calc R . .
H10B H 0.3080 0.7295 0.5039 0.070 Uiso 1 1 calc R . .
H10C H 0.4283 0.7429 0.6198 0.070 Uiso 1 1 calc R . .
C11 C 0.0885(7) 0.5089(3) 0.4971(5) 0.0366(12) Uani 1 1 d . . .
H11 H 0.1012 0.5006 0.4022 0.044 Uiso 1 1 calc R . .
C12 C -0.0696(7) 0.5444(4) 0.5156(7) 0.0492(16) Uani 1 1 d . . .
H12A H -0.0859 0.5535 0.6079 0.074 Uiso 1 1 calc R . .
H12B H -0.1515 0.5134 0.4829 0.074 Uiso 1 1 calc R . .
H12C H -0.0722 0.5890 0.4679 0.074 Uiso 1 1 calc R . .
C13 C 0.0924(6) 0.4369(3) 0.5635(5) 0.0326(12) Uani 1 1 d . . .
C14 C 0.0176(9) 0.3809(4) 0.5036(7) 0.0490(16) Uani 1 1 d . . .
H14 H -0.0336 0.3875 0.4228 0.059 Uiso 1 1 calc R . .
C15 C 0.0178(9) 0.3148(4) 0.5624(8) 0.0577(19) Uani 1 1 d . . .
H15 H -0.0349 0.2768 0.5217 0.069 Uiso 1 1 calc R . .
C16 C 0.0925(10) 0.3039(4) 0.6775(8) 0.063(2) Uani 1 1 d . . .
H16 H 0.0896 0.2588 0.7169 0.076 Uiso 1 1 calc R . .
C17 C 0.1734(9) 0.3587(4) 0.7379(7) 0.0562(18) Uani 1 1 d . . .
H17 H 0.2303 0.3510 0.8157 0.067 Uiso 1 1 calc R . .
C18 C 0.1677(8) 0.4258(4) 0.6795(6) 0.0450(15) Uani 1 1 d . . .
H18 H 0.2171 0.4642 0.7214 0.054 Uiso 1 1 calc R . .
C19 C 0.0129(7) 0.7096(3) -0.1157(5) 0.0362(12) Uani 1 1 d . . .
C20 C -0.0050(8) 0.7679(3) -0.0359(6) 0.0422(14) Uani 1 1 d . . .
H20 H 0.0453 0.7694 0.0461 0.051 Uiso 1 1 calc R . .
C21 C -0.0968(9) 0.8240(4) -0.0762(6) 0.0496(16) Uani 1 1 d . . .
H21 H -0.1097 0.8635 -0.0212 0.059 Uiso 1 1 calc R . .
C22 C -0.1680(9) 0.8225(4) -0.1937(7) 0.0544(18) Uani 1 1 d . . .
H22 H -0.2277 0.8618 -0.2213 0.065 Uiso 1 1 calc R . .
C23 C -0.1547(9) 0.7649(4) -0.2731(7) 0.0559(19) Uani 1 1 d . . .
H23 H -0.2088 0.7635 -0.3535 0.067 Uiso 1 1 calc R . .
C24 C -0.0616(8) 0.7083(4) -0.2355(6) 0.0457(15) Uani 1 1 d . . .
H24 H -0.0492 0.6691 -0.2916 0.055 Uiso 1 1 calc R . .
C25 C 0.0100(6) 0.5753(3) 0.0282(5) 0.0337(12) Uani 1 1 d . . .
C26 C -0.0677(7) 0.6117(3) 0.1413(5) 0.0407(14) Uani 1 1 d . . .
H26A H -0.1344 0.5781 0.1862 0.061 Uiso 1 1 calc R . .
H26B H -0.1302 0.6510 0.1091 0.061 Uiso 1 1 calc R . .
H26C H 0.0113 0.6293 0.2014 0.061 Uiso 1 1 calc R . .
C27 C -0.1137(8) 0.5455(4) -0.0653(6) 0.0456(15) Uani 1 1 d . . .
H27A H -0.1769 0.5108 -0.0198 0.068 Uiso 1 1 calc R . .
H27B H -0.0630 0.5231 -0.1390 0.068 Uiso 1 1 calc R . .
H27C H -0.1799 0.5839 -0.0964 0.068 Uiso 1 1 calc R . .
C28 C 0.1125(8) 0.5147(3) 0.0745(6) 0.0458(15) Uani 1 1 d . . .
H28A H 0.1879 0.5324 0.1379 0.069 Uiso 1 1 calc R . .
H28B H 0.1670 0.4945 0.0006 0.069 Uiso 1 1 calc R . .
H28C H 0.0482 0.4785 0.1148 0.069 Uiso 1 1 calc R . .
C29 C 0.3833(6) 0.7122(3) -0.0013(5) 0.0333(12) Uani 1 1 d . . .
H29 H 0.3666 0.7223 -0.0954 0.040 Uiso 1 1 calc R . .
C30 C 0.5348(7) 0.6737(4) 0.0105(7) 0.0481(15) Uani 1 1 d . . .
H30A H 0.5580 0.6649 0.1021 0.072 Uiso 1 1 calc R . .
H30B H 0.6172 0.7024 -0.0271 0.072 Uiso 1 1 calc R . .
H30C H 0.5277 0.6288 -0.0357 0.072 Uiso 1 1 calc R . .
C31 C 0.3862(7) 0.7820(3) 0.0671(5) 0.0349(12) Uani 1 1 d . . .
C32 C 0.3092(8) 0.7949(4) 0.1830(6) 0.0438(15) Uani 1 1 d . . .
H32 H 0.2505 0.7587 0.2225 0.053 Uiso 1 1 calc R . .
C33 C 0.3184(10) 0.8598(4) 0.2397(7) 0.0564(18) Uani 1 1 d . . .
H33 H 0.2643 0.8681 0.3179 0.068 Uiso 1 1 calc R . .
C34 C 0.4038(9) 0.9132(4) 0.1866(7) 0.0549(18) Uani 1 1 d . . .
H34 H 0.4080 0.9580 0.2273 0.066 Uiso 1 1 calc R . .
C35 C 0.4822(9) 0.9015(4) 0.0752(8) 0.060(2) Uani 1 1 d . . .
H35 H 0.5423 0.9379 0.0378 0.072 Uiso 1 1 calc R . .
C36 C 0.4739(8) 0.8367(4) 0.0173(6) 0.0472(16) Uani 1 1 d . . .
H36 H 0.5304 0.8289 -0.0598 0.057 Uiso 1 1 calc R . .
N1 N 0.2129(6) 0.5557(3) 0.5382(4) 0.0355(11) Uani 1 1 d . . .
H1N H 0.2209 0.5678 0.6203 0.043 Uiso 1 1 calc R . .
N2 N 0.2569(6) 0.6666(3) 0.0393(4) 0.0347(10) Uani 1 1 d . . .
H2N H 0.2476 0.6557 0.1217 0.042 Uiso 1 1 calc R . .
O1 O 0.2740(5) 0.6210(2) 0.3173(4) 0.0396(9) Uani 1 1 d . . .
O2 O 0.1974(5) 0.6006(2) -0.1849(3) 0.0413(10) Uani 1 1 d . . .
P1 P 0.33823(17) 0.58638(7) 0.43408(13) 0.0317(3) Uani 1 1 d . . .
P2 P 0.13136(17) 0.63508(7) -0.06647(13) 0.0323(3) Uani 1 1 d . . .

loop_
_atom_site_aniso_label
_atom_site_aniso_U_11
_atom_site_aniso_U_22
_atom_site_aniso_U_33
_atom_site_aniso_U_23
_atom_site_aniso_U_13
_atom_site_aniso_U_12
C1 0.041(3) 0.033(3) 0.028(3) 0.001(2) 0.002(2) -0.003(2)
C2 0.053(4) 0.031(3) 0.032(3) 0.004(2) 0.002(3) 0.004(3)
C3 0.060(4) 0.032(3) 0.047(4) -0.006(3) -0.009(3) 0.009(3)
C4 0.053(4) 0.044(4) 0.057(4) -0.013(3) 0.008(3) 0.007(3)
C5 0.060(4) 0.053(4) 0.045(4) -0.013(3) 0.020(3) -0.006(3)
C6 0.074(4) 0.038(4) 0.034(3) -0.001(3) 0.015(3) -0.012(3)
C7 0.039(3) 0.030(3) 0.031(3) 0.002(2) -0.003(2) -0.002(2)
C8 0.039(3) 0.037(3) 0.035(3) -0.002(2) -0.008(2) 0.002(2)
C9 0.055(4) 0.042(4) 0.035(3) 0.005(3) 0.000(3) -0.019(3)
C10 0.058(4) 0.029(3) 0.054(4) -0.009(3) 0.007(3) 0.002(3)
C11 0.045(3) 0.036(3) 0.029(3) -0.003(2) 0.000(2) -0.004(3)
C12 0.040(3) 0.057(4) 0.051(4) -0.002(3) -0.001(3) 0.002(3)
C13 0.036(3) 0.031(3) 0.032(3) -0.005(2) 0.011(2) -0.005(2)
C14 0.055(4) 0.042(4) 0.051(4) -0.006(3) 0.005(3) -0.010(3)
C15 0.062(4) 0.035(4) 0.077(5) -0.007(3) 0.012(4) -0.011(3)
C16 0.084(5) 0.032(4) 0.074(5) 0.010(3) 0.029(4) -0.006(4)
C17 0.068(5) 0.055(4) 0.045(4) 0.019(3) 0.008(3) -0.005(4)
C18 0.061(4) 0.040(4) 0.035(3) 0.000(3) 0.007(3) -0.016(3)
C19 0.051(3) 0.031(3) 0.026(2) 0.003(2) -0.003(2) -0.007(3)
C20 0.059(4) 0.033(3) 0.035(3) 0.003(3) 0.003(3) 0.001(3)
C21 0.071(5) 0.032(4) 0.046(4) 0.001(3) 0.002(3) 0.003(3)
C22 0.062(4) 0.045(4) 0.056(4) 0.019(3) -0.005(3) 0.002(3)
C23 0.065(5) 0.052(5) 0.050(4) 0.016(3) -0.019(3) -0.005(3)
C24 0.060(4) 0.048(4) 0.029(3) -0.002(3) -0.004(3) -0.011(3)
C25 0.042(3) 0.028(3) 0.032(3) -0.004(2) -0.001(2) -0.007(2)
C26 0.046(3) 0.042(4) 0.034(3) -0.004(2) 0.006(2) -0.004(3)
C27 0.045(3) 0.045(4) 0.047(4) -0.006(3) 0.001(3) -0.015(3)
C28 0.063(4) 0.027(3) 0.047(4) 0.000(3) 0.004(3) 0.002(3)
C29 0.034(3) 0.038(3) 0.028(3) 0.003(2) 0.000(2) -0.003(2)
C30 0.045(3) 0.042(4) 0.057(4) 0.000(3) 0.002(3) 0.004(3)
C31 0.036(3) 0.039(3) 0.029(3) 0.003(2) -0.009(2) -0.003(2)
C32 0.052(4) 0.047(4) 0.033(3) -0.002(3) -0.001(3) -0.004(3)
C33 0.077(5) 0.048(4) 0.044(4) -0.014(3) -0.011(3) 0.000(4)
C34 0.058(4) 0.042(4) 0.064(4) -0.012(3) -0.017(4) -0.006(3)
C35 0.060(4) 0.045(4) 0.077(5) 0.007(4) -0.015(4) -0.016(3)
C36 0.053(4) 0.043(4) 0.046(3) 0.000(3) -0.001(3) -0.010(3)
N1 0.044(3) 0.035(3) 0.027(2) -0.0044(19) 0.0040(19) -0.009(2)
N2 0.045(3) 0.035(3) 0.024(2) -0.0001(18) 0.0017(18) -0.005(2)
O1 0.053(2) 0.032(2) 0.0341(18) 0.0075(17) -0.0052(16) -0.0044(18)
O2 0.055(2) 0.041(3) 0.0286(18) -0.0134(17) 0.0077(17) -0.0034(19)
P1 0.0408(7) 0.0284(7) 0.0259(6) 0.0026(5) -0.0004(5) -0.0030(6)
P2 0.0438(8) 0.0275(7) 0.0257(6) -0.0041(6) 0.0044(5) -0.0040(6)

loop_
_atom_type_symbol
_atom_type_description
_atom_type_scat_dispersion_real
_atom_type_scat_dispersion_imag
_atom_type_scat_source
C C 0.0033 0.0016 'International Tables Vol C Tables 4.2.6.8 and 6.1.1.4'
H H 0.0000 0.0000 'International Tables Vol C Tables 4.2.6.8 and 6.1.1.4'
N N 0.0061 0.0033 'International Tables Vol C Tables 4.2.6.8 and 6.1.1.4'
O O 0.0106 0.0060 'International Tables Vol C Tables 4.2.6.8 and 6.1.1.4'
P P 0.1023 0.0942 'International Tables Vol C Tables 4.2.6.8 and 6.1.1.4'

loop_
_geom_angle_atom_site_label_1
_geom_angle_atom_site_label_2
_geom_angle_atom_site_label_3
_geom_angle
_geom_angle_site_symmetry_1
_geom_angle_site_symmetry_3
_geom_angle_publ_flag
C2 C1 C6 117.7(6) . . ?
C2 C1 P1 122.3(4) . . ?
C6 C1 P1 120.0(5) . . ?
C3 C2 C1 120.6(6) . . ?
C3 C2 H2 119.7 . . ?
C1 C2 H2 119.7 . . ?
C4 C3 C2 121.0(6) . . ?
C4 C3 H3 119.5 . . ?
C2 C3 H3 119.5 . . ?
C3 C4 C5 120.0(6) . . ?
C3 C4 H4 120.0 . . ?
C5 C4 H4 120.0 . . ?
C4 C5 C6 120.3(6) . . ?
C4 C5 H5 119.8 . . ?
C6 C5 H5 119.8 . . ?
C5 C6 C1 120.5(6) . . ?
C5 C6 H6 119.7 . . ?
C1 C6 H6 119.7 . . ?
C8 C7 C9 110.9(5) . . ?
C8 C7 C10 110.0(5) . . ?
C9 C7 C10 108.8(5) . . ?
C8 C7 P1 112.4(4) . . ?
C9 C7 P1 106.7(4) . . ?
C10 C7 P1 107.9(4) . . ?
C7 C8 H8A 109.5 . . ?
C7 C8 H8B 109.5 . . ?
H8A C8 H8B 109.5 . . ?
C7 C8 H8C 109.5 . . ?
H8A C8 H8C 109.5 . . ?
H8B C8 H8C 109.5 . . ?
C7 C9 H9A 109.5 . . ?
C7 C9 H9B 109.5 . . ?
H9A C9 H9B 109.5 . . ?
C7 C9 H9C 109.5 . . ?
H9A C9 H9C 109.5 . . ?
H9B C9 H9C 109.5 . . ?
C7 C10 H10A 109.5 . . ?
C7 C10 H10B 109.5 . . ?
H10A C10 H10B 109.5 . . ?
C7 C10 H10C 109.5 . . ?
H10A C10 H10C 109.5 . . ?
H10B C10 H10C 109.5 . . ?
N1 C11 C13 113.7(5) . . ?
N1 C11 C12 110.5(5) . . ?
C13 C11 C12 110.6(5) . . ?
N1 C11 H11 107.2 . . ?
C13 C11 H11 107.2 . . ?
C12 C11 H11 107.2 . . ?
C11 C12 H12A 109.5 . . ?
C11 C12 H12B 109.5 . . ?
H12A C12 H12B 109.5 . . ?
C11 C12 H12C 109.5 . . ?
H12A C12 H12C 109.5 . . ?
H12B C12 H12C 109.5 . . ?
C18 C13 C14 119.1(6) . . ?
C18 C13 C11 122.5(5) . . ?
C14 C13 C11 118.5(6) . . ?
C13 C14 C15 119.8(7) . . ?
C13 C14 H14 120.1 . . ?
C15 C14 H14 120.1 . . ?
C16 C15 C14 121.0(7) . . ?
C16 C15 H15 119.5 . . ?
C14 C15 H15 119.5 . . ?
C15 C16 C17 120.5(7) . . ?
C15 C16 H16 119.8 . . ?
C17 C16 H16 119.8 . . ?
C16 C17 C18 117.8(7) . . ?
C16 C17 H17 121.1 . . ?
C18 C17 H17 121.1 . . ?
C13 C18 C17 121.8(6) . . ?
C13 C18 H18 119.1 . . ?
C17 C18 H18 119.1 . . ?
C20 C19 C24 119.2(6) . . ?
C20 C19 P2 121.3(4) . . ?
C24 C19 P2 119.5(5) . . ?
C21 C20 C19 120.0(6) . . ?
C21 C20 H20 120.0 . . ?
C19 C20 H20 120.0 . . ?
C22 C21 C20 120.4(7) . . ?
C22 C21 H21 119.8 . . ?
C20 C21 H21 119.8 . . ?
C21 C22 C23 120.7(7) . . ?
C21 C22 H22 119.7 . . ?
C23 C22 H22 119.7 . . ?
C22 C23 C24 119.9(6) . . ?
C22 C23 H23 120.1 . . ?
C24 C23 H23 120.1 . . ?
C19 C24 C23 119.8(6) . . ?
C19 C24 H24 120.1 . . ?
C23 C24 H24 120.1 . . ?
C26 C25 C28 111.2(5) . . ?
C26 C25 C27 109.8(5) . . ?
C28 C25 C27 108.5(5) . . ?
C26 C25 P2 112.7(4) . . ?
C28 C25 P2 107.5(4) . . ?
C27 C25 P2 106.9(4) . . ?
C25 C26 H26A 109.5 . . ?
C25 C26 H26B 109.5 . . ?
H26A C26 H26B 109.5 . . ?
C25 C26 H26C 109.5 . . ?
H26A C26 H26C 109.5 . . ?
H26B C26 H26C 109.5 . . ?
C25 C27 H27A 109.5 . . ?
C25 C27 H27B 109.5 . . ?
H27A C27 H27B 109.5 . . ?
C25 C27 H27C 109.5 . . ?
H27A C27 H27C 109.5 . . ?
H27B C27 H27C 109.5 . . ?
C25 C28 H28A 109.5 . . ?
C25 C28 H28B 109.5 . . ?
H28A C28 H28B 109.5 . . ?
C25 C28 H28C 109.5 . . ?
H28A C28 H28C 109.5 . . ?
H28B C28 H28C 109.5 . . ?
N2 C29 C31 113.5(5) . . ?
N2 C29 C30 109.9(5) . . ?
C31 C29 C30 112.3(5) . . ?
N2 C29 H29 106.9 . . ?
C31 C29 H29 106.9 . . ?
C30 C29 H29 106.9 . . ?
C29 C30 H30A 109.5 . . ?
C29 C30 H30B 109.5 . . ?
H30A C30 H30B 109.5 . . ?
C29 C30 H30C 109.5 . . ?
H30A C30 H30C 109.5 . . ?
H30B C30 H30C 109.5 . . ?
C36 C31 C32 116.8(6) . . ?
C36 C31 C29 119.6(5) . . ?
C32 C31 C29 123.5(5) . . ?
C33 C32 C31 120.0(6) . . ?
C33 C32 H32 120.0 . . ?
C31 C32 H32 120.0 . . ?
C32 C33 C34 121.7(7) . . ?
C32 C33 H33 119.1 . . ?
C34 C33 H33 119.1 . . ?
C35 C34 C33 119.4(7) . . ?
C35 C34 H34 120.3 . . ?
C33 C34 H34 120.3 . . ?
C34 C35 C36 119.5(7) . . ?
C34 C35 H35 120.3 . . ?
C36 C35 H35 120.3 . . ?
C35 C36 C31 122.6(7) . . ?
C35 C36 H36 118.7 . . ?
C31 C36 H36 118.7 . . ?
C11 N1 P1 121.0(4) . . ?
C11 N1 H1N 119.5 . . ?
P1 N1 H1N 119.5 . . ?
C29 N2 P2 121.1(4) . . ?
C29 N2 H2N 119.4 . . ?
P2 N2 H2N 119.4 . . ?
O1 P1 N1 116.5(3) . . ?
O1 P1 C1 109.0(2) . . ?
N1 P1 C1 105.9(3) . . ?
O1 P1 C7 112.1(2) . . ?
N1 P1 C7 105.0(2) . . ?
C1 P1 C7 107.7(3) . . ?
O2 P2 N2 116.4(2) . . ?
O2 P2 C19 109.2(2) . . ?
N2 P2 C19 105.6(3) . . ?
O2 P2 C25 112.7(2) . . ?
N2 P2 C25 104.4(2) . . ?
C19 P2 C25 107.9(3) . . ?

loop_
_geom_bond_atom_site_label_1
_geom_bond_atom_site_label_2
_geom_bond_distance
_geom_bond_site_symmetry_2
_geom_bond_publ_flag
C1 C2 1.406(8) . ?
C1 C6 1.412(7) . ?
C1 P1 1.806(6) . ?
C2 C3 1.388(9) . ?
C2 H2 0.9500 . ?
C3 C4 1.370(9) . ?
C3 H3 0.9500 . ?
C4 C5 1.380(11) . ?
C4 H4 0.9500 . ?
C5 C6 1.394(10) . ?
C5 H5 0.9500 . ?
C6 H6 0.9500 . ?
C7 C8 1.536(7) . ?
C7 C9 1.540(8) . ?
C7 C10 1.560(8) . ?
C7 P1 1.836(6) . ?
C8 H8A 0.9800 . ?
C8 H8B 0.9800 . ?
C8 H8C 0.9800 . ?
C9 H9A 0.9800 . ?
C9 H9B 0.9800 . ?
C9 H9C 0.9800 . ?
C10 H10A 0.9800 . ?
C10 H10B 0.9800 . ?
C10 H10C 0.9800 . ?
C11 N1 1.458(7) . ?
C11 C13 1.532(8) . ?
C11 C12 1.539(8) . ?
C11 H11 1.0000 . ?
C12 H12A 0.9800 . ?
C12 H12B 0.9800 . ?
C12 H12C 0.9800 . ?
C13 C18 1.376(8) . ?
C13 C14 1.389(9) . ?
C14 C15 1.395(11) . ?
C14 H14 0.9500 . ?
C15 C16 1.365(12) . ?
C15 H15 0.9500 . ?
C16 C17 1.400(12) . ?
C16 H16 0.9500 . ?
C17 C18 1.411(10) . ?
C17 H17 0.9500 . ?
C18 H18 0.9500 . ?
C19 C20 1.391(8) . ?
C19 C24 1.391(8) . ?
C19 P2 1.818(6) . ?
C20 C21 1.391(9) . ?
C20 H20 0.9500 . ?
C21 C22 1.357(10) . ?
C21 H21 0.9500 . ?
C22 C23 1.375(11) . ?
C22 H22 0.9500 . ?
C23 C24 1.397(10) . ?
C23 H23 0.9500 . ?
C24 H24 0.9500 . ?
C25 C26 1.519(7) . ?
C25 C28 1.528(9) . ?
C25 C27 1.543(8) . ?
C25 P2 1.835(6) . ?
C26 H26A 0.9800 . ?
C26 H26B 0.9800 . ?
C26 H26C 0.9800 . ?
C27 H27A 0.9800 . ?
C27 H27B 0.9800 . ?
C27 H27C 0.9800 . ?
C28 H28A 0.9800 . ?
C28 H28B 0.9800 . ?
C28 H28C 0.9800 . ?
C29 N2 1.460(7) . ?
C29 C31 1.502(8) . ?
C29 C30 1.506(8) . ?
C29 H29 1.0000 . ?
C30 H30A 0.9800 . ?
C30 H30B 0.9800 . ?
C30 H30C 0.9800 . ?
C31 C36 1.389(9) . ?
C31 C32 1.397(8) . ?
C32 C33 1.368(10) . ?
C32 H32 0.9500 . ?
C33 C34 1.373(11) . ?
C33 H33 0.9500 . ?
C34 C35 1.359(11) . ?
C34 H34 0.9500 . ?
C35 C36 1.371(10) . ?
C35 H35 0.9500 . ?
C36 H36 0.9500 . ?
N1 P1 1.640(5) . ?
N1 H1N 0.8800 . ?
N2 P2 1.647(5) . ?
N2 H2N 0.8800 . ?
O1 P1 1.479(4) . ?
O2 P2 1.505(4) . ?

loop_
_geom_hbond_atom_site_label_D
_geom_hbond_atom_site_label_H
_geom_hbond_atom_site_label_A
_geom_hbond_distance_DH
_geom_hbond_distance_HA
_geom_hbond_distance_DA
_geom_hbond_angle_DHA
_geom_hbond_site_symmetry_A
N1 H1N O2 0.88 2.12 2.989(6) 169.8 1_556
N2 H2N O1 0.88 2.14 3.003(6) 167.8 .

loop_
_geom_torsion_atom_site_label_1
_geom_torsion_atom_site_label_2
_geom_torsion_atom_site_label_3
_geom_torsion_atom_site_label_4
_geom_torsion
_geom_torsion_site_symmetry_1
_geom_torsion_site_symmetry_2
_geom_torsion_site_symmetry_3
_geom_torsion_site_symmetry_4
_geom_torsion_publ_flag
C6 C1 C2 C3 -0.4(9) . . . . ?
P1 C1 C2 C3 -178.6(5) . . . . ?
C1 C2 C3 C4 0.9(10) . . . . ?
C2 C3 C4 C5 -0.3(11) . . . . ?
C3 C4 C5 C6 -0.8(11) . . . . ?
C4 C5 C6 C1 1.4(11) . . . . ?
C2 C1 C6 C5 -0.8(9) . . . . ?
P1 C1 C6 C5 177.5(5) . . . . ?
N1 C11 C13 C18 21.5(8) . . . . ?
C12 C11 C13 C18 -103.5(7) . . . . ?
N1 C11 C13 C14 -158.1(5) . . . . ?
C12 C11 C13 C14 76.8(7) . . . . ?
C18 C13 C14 C15 1.0(10) . . . . ?
C11 C13 C14 C15 -179.4(6) . . . . ?
C13 C14 C15 C16 -1.0(11) . . . . ?
C14 C15 C16 C17 -1.3(12) . . . . ?
C15 C16 C17 C18 3.4(11) . . . . ?
C14 C13 C18 C17 1.2(10) . . . . ?
C11 C13 C18 C17 -178.4(6) . . . . ?
C16 C17 C18 C13 -3.4(11) . . . . ?
C24 C19 C20 C21 0.1(9) . . . . ?
P2 C19 C20 C21 -179.8(5) . . . . ?
C19 C20 C21 C22 -0.6(10) . . . . ?
C20 C21 C22 C23 2.0(11) . . . . ?
C21 C22 C23 C24 -2.8(11) . . . . ?
C20 C19 C24 C23 -0.9(9) . . . . ?
P2 C19 C24 C23 179.0(5) . . . . ?
C22 C23 C24 C19 2.3(10) . . . . ?
N2 C29 C31 C36 -164.2(5) . . . . ?
C30 C29 C31 C36 70.3(7) . . . . ?
N2 C29 C31 C32 18.4(8) . . . . ?
C30 C29 C31 C32 -107.1(7) . . . . ?
C36 C31 C32 C33 2.1(9) . . . . ?
C29 C31 C32 C33 179.6(6) . . . . ?
C31 C32 C33 C34 -0.9(11) . . . . ?
C32 C33 C34 C35 -0.4(11) . . . . ?
C33 C34 C35 C36 0.4(11) . . . . ?
C34 C35 C36 C31 0.9(11) . . . . ?
C32 C31 C36 C35 -2.1(10) . . . . ?
C29 C31 C36 C35 -179.7(6) . . . . ?
C13 C11 N1 P1 120.0(5) . . . . ?
C12 C11 N1 P1 -114.9(5) . . . . ?
C31 C29 N2 P2 123.7(4) . . . . ?
C30 C29 N2 P2 -109.6(5) . . . . ?
C11 N1 P1 O1 52.3(5) . . . . ?
C11 N1 P1 C1 -69.1(5) . . . . ?
C11 N1 P1 C7 177.0(4) . . . . ?
C2 C1 P1 O1 -153.0(5) . . . . ?
C6 C1 P1 O1 28.7(6) . . . . ?
C2 C1 P1 N1 -26.9(6) . . . . ?
C6 C1 P1 N1 154.9(5) . . . . ?
C2 C1 P1 C7 85.1(5) . . . . ?
C6 C1 P1 C7 -93.2(5) . . . . ?
C8 C7 P1 O1 -175.3(4) . . . . ?
C9 C7 P1 O1 -53.6(5) . . . . ?
C10 C7 P1 O1 63.2(4) . . . . ?
C8 C7 P1 N1 57.2(4) . . . . ?
C9 C7 P1 N1 178.9(4) . . . . ?
C10 C7 P1 N1 -64.3(4) . . . . ?
C8 C7 P1 C1 -55.4(4) . . . . ?
C9 C7 P1 C1 66.3(5) . . . . ?
C10 C7 P1 C1 -176.9(4) . . . . ?
C29 N2 P2 O2 49.8(5) . . . . ?
C29 N2 P2 C19 -71.5(5) . . . . ?
C29 N2 P2 C25 174.8(4) . . . . ?
C20 C19 P2 O2 -150.6(5) . . . . ?
C24 C19 P2 O2 29.5(6) . . . . ?
C20 C19 P2 N2 -24.7(6) . . . . ?
C24 C19 P2 N2 155.4(5) . . . . ?
C20 C19 P2 C25 86.5(5) . . . . ?
C24 C19 P2 C25 -93.4(5) . . . . ?
C26 C25 P2 O2 -175.1(4) . . . . ?
C28 C25 P2 O2 62.0(4) . . . . ?
C27 C25 P2 O2 -54.3(5) . . . . ?
C26 C25 P2 N2 57.6(5) . . . . ?
C28 C25 P2 N2 -65.3(4) . . . . ?
C27 C25 P2 N2 178.4(4) . . . . ?
C26 C25 P2 C19 -54.4(5) . . . . ?
C28 C25 P2 C19 -177.3(4) . . . . ?
C27 C25 P2 C19 66.3(5) . . . . ?
